data_2003541
loop_
_publ_author_name
'Guillou, N.'
'Lou\"er, M.'
'Auffr\'edic, J. P.'
'Lou\"er, D.'

_publ_section_title
;
 Two Polymorphic Forms of Ceric Potassium Nitrate, K~2~Ce(NO~3~)~6~
;
_journal_issue 6
_journal_name_full 'Acta Crystallographica Section C'
_journal_page_first 1029
_journal_page_last 1032
_journal_paper_doi 10.1107/S0108270194014927
_journal_volume 51
_journal_year 1995
_chemical_compound_source 'see text'
_chemical_formula_moiety 'K2 Ce (N O3 )6'
_chemical_formula_sum 'Ce K2 N6 O18'
_chemical_formula_weight 590.3
_space_group_IT_number 14
_symmetry_cell_setting monoclinic
_symmetry_space_group_name_Hall '-P 2yn'
_symmetry_space_group_name_H-M 'P 1 21/n 1'
_atom_type_scat_source IntTabIV
_cell_angle_alpha 90
_cell_angle_beta 91.547(8)
_cell_angle_gamma 90
_cell_formula_units_Z 2
_cell_length_a 12.707(4)
_cell_length_b 6.6858(6)
_cell_length_c 8.2535(7)
_cell_measurement_reflns_used 25
_cell_measurement_temperature 293
_cell_measurement_theta_max 12
_cell_measurement_theta_min 9
_cell_volume 700.9(2)
_diffrn_measurement_device 'Enraf-Nonius CAD-4'
_diffrn_measurement_method \q/2\q
_diffrn_radiation_type MoK\a
_diffrn_radiation_wavelength 0.71073
_diffrn_reflns_av_R_equivalents 0.028
_diffrn_reflns_limit_h_max 7
_diffrn_reflns_limit_h_min 0
_diffrn_reflns_limit_k_max 8
_diffrn_reflns_limit_k_min 0
_diffrn_reflns_limit_l_max 10
_diffrn_reflns_limit_l_min -10
_diffrn_reflns_number 1866
_diffrn_reflns_theta_max 27
_diffrn_standards_decay_% -2.9
_diffrn_standards_interval_time 60
_diffrn_standards_number 3
_exptl_absorpt_coefficient_mu 4.0
_exptl_absorpt_correction_T_max 0.720
_exptl_absorpt_correction_T_min 0.552
_exptl_absorpt_correction_type 'empirical (DIFABS; Walker & Stuart, 1983)'
_exptl_crystal_colour orange
_exptl_crystal_density_diffrn 2.798
_exptl_crystal_description irregular
_exptl_crystal_size_max 0.50
_exptl_crystal_size_mid 0.25
_exptl_crystal_size_min 0.20
_refine_diff_density_max 1.6
_refine_diff_density_min -1.8
_refine_ls_extinction_coef 1.9E-7
_refine_ls_extinction_method 'Stout & Jensen (1968)'
_refine_ls_goodness_of_fit_obs 2.2
_refine_ls_number_parameters 125
_refine_ls_number_reflns 1354
_refine_ls_R_factor_obs 0.042
_refine_ls_shift/esd_max <0.01
_refine_ls_structure_factor_coef F
_refine_ls_weighting_details 'w = 1/\s^2^(F)'
_refine_ls_weighting_scheme calc
_refine_ls_wR_factor_obs 0.061
_reflns_number_observed 1354
_reflns_number_total 1530
_reflns_observed_criterion I>3\s(I)
_cod_data_source_file du1103.cif
_cod_data_source_block II
_cod_depositor_comments
;
The following automatic conversions were performed:

'_refine_ls_weighting_scheme' value '1/\s^2^(F)' was changed to
'calc'. New tag '_refine_ls_weighting_details' was created. The value
of the new tag was set to 'w = 1/\s^2^(F)'.

Automatic conversion script
Id: cif_fix_values 3143 2015-03-26 13:38:13Z robertas 
;
_cod_original_cell_volume 700.95(8)
_cod_original_sg_symbol_H-M 'P 21/n'
_cod_database_code 2003541

loop_
_symmetry_equiv_pos_as_xyz
x,y,z
1/2+x,1/2-y,1/2+z
-x,-y,-z
1/2-x,1/2+y,1/2-z

loop_
_atom_site_label
_atom_site_fract_x
_atom_site_fract_y
_atom_site_fract_z
_atom_site_B_iso_or_equiv
Ce .500 .500 .500 1.164(8)
K .1602(1) .2758(2) .5417(2) 2.96(2)
N1 .6819(3) .2328(6) .4627(5) 1.76(7)
O11 .6196(3) .2162(5) .5766(4) 2.11(6)
O12 .6696(3) .3876(5) .3735(4) 1.97(6)
O13 .7496(3) .1095(6) .4363(6) 2.97(8)
N2 .3872(3) .2195(6) .2832(5) 1.52(6)
O21 .4848(3) .2061(5) .3142(4) 2.02(6)
O22 .3412(3) .3647(5) .3570(4) 2.02(6)
O23 .3394(3) .1075(5) .1948(5) 2.43(7)
N3 .4504(3) .2546(6) .7834(5) 1.90(7)
O31 .4072(3) .2222(5) .6448(4) 2.07(6)
O32 .5048(3) .4140(5) .7960(4) 2.27(7)
O33 .4418(3) .1398(5) .8968(5) 2.75(7)

loop_
_geom_angle_atom_site_label_1
_geom_angle_atom_site_label_2
_geom_angle_atom_site_label_3
_geom_angle
_geom_angle_publ_flag
O11 N1 O12 115.8(4) yes
O11 N1 O13 122.7(4) yes
O12 N1 O13 121.4(4) yes
O21 N2 O22 114.3(4) yes
O21 N2 O23 123.9(4) yes
O22 N2 O23 121.8(4) yes
O31 N3 O32 115.8(4) yes
O31 N3 O33 122.5(4) yes
O32 N3 O33 121.6(5) yes

loop_
_geom_bond_atom_site_label_1
_geom_bond_atom_site_label_2
_geom_bond_site_symmetry_2
_geom_bond_distance
_geom_bond_publ_flag
Ce O11 1_555 2.501(4) yes
Ce O11 3_666 2.501(4) yes
Ce O12 1_555 2.535(4) yes
Ce O12 3_666 2.535(4) yes
Ce O21 1_555 2.497(4) yes
Ce O21 3_666 2.497(4) yes
Ce O22 1_555 2.481(4) yes
Ce O22 3_666 2.481(4) yes
Ce O31 1_555 2.518(4) yes
Ce O31 3_666 2.518(4) yes
Ce O32 1_555 2.509(4) yes
Ce O32 3_666 2.509(4) yes
K O12 3_666 3.186(4) yes
K O12 2_455 2.948(4) yes
K O13 3_656 2.824(4) yes
K O21 2_455 3.211(4) yes
K O22 . 2.856(4) yes
K O23 4_555 2.954(4) yes
K O31 . 3.250(4) yes
K O32 2_454 3.067(4) yes
K O33 2_454 3.045(5) yes
K O33 4_556 2.809(4) yes
N1 O11 . 1.250(6) yes
N1 O12 . 1.277(5) yes
N1 O13 . 1.216(5) yes
N2 O21 . 1.263(5) yes
N2 O22 . 1.294(5) yes
N2 O23 . 1.199(6) yes
N3 O31 . 1.274(6) yes
N3 O32 . 1.273(5) yes
N3 O33 . 1.218(6) yes
